data_4126051
loop_
_publ_author_name
'Zhang, Shaoguang'
'Appel, Aaron M.'
'Bullock, R. Morris'

_publ_section_title
;
 Reversible Heterolytic Cleavage of the H-H Bond by Molybdenum Complexes:
 Controlling the Dynamics of Exchange Between Proton and Hydride.
;
_journal_issue 21
_journal_name_full 'Journal of the American Chemical Society'
_journal_page_first 7376
_journal_page_last 7387
_journal_paper_doi 10.1021/jacs.7b03053
_journal_volume 139
_journal_year 2017
_chemical_formula_moiety '2(C32 H46 Mo N2 O P2)'
_chemical_formula_sum 'C64 H92 Mo2 N4 O2 P4'
_chemical_formula_weight 1265.17
_chemical_name_systematic
;
 ?
;
_space_group_crystal_system monoclinic
_space_group_IT_number 14
_space_group_name_Hall '-P 2yn'
_space_group_name_H-M_alt 'P 1 21/n 1'
_symmetry_space_group_name_Hall '-P 2yn'
_symmetry_space_group_name_H-M 'P 1 21/n 1'
_atom_sites_solution_hydrogens mixed
_audit_creation_date 2015-09-28
_audit_creation_method
;
Olex2 1.2
(compiled 2015.01.26 svn.r3150 for OlexSys, GUI svn.r4998)
;
_cell_angle_alpha 90
_cell_angle_beta 99.103(3)
_cell_angle_gamma 90
_cell_formula_units_Z 2
_cell_length_a 11.2757(6)
_cell_length_b 16.4210(9)
_cell_length_c 17.3077(10)
_cell_measurement_reflns_used 9953
_cell_measurement_temperature 100(2)
_cell_measurement_theta_max 31.76
_cell_measurement_theta_min 2.34
_cell_volume 3164.3(3)
_computing_molecular_graphics 'Olex2 (Dolomanov et al., 2009)'
_computing_publication_material 'Olex2 (Dolomanov et al., 2009)'
_computing_structure_refinement 'ShelXL (Sheldrick, 2008)'
_diffrn_ambient_temperature 100.0
_diffrn_measured_fraction_theta_full 1.000
_diffrn_measured_fraction_theta_max 0.997
_diffrn_measurement_device_type 'Bruker APEX-II CCD'
_diffrn_measurement_method '\f and \w scans'
_diffrn_radiation_type MoK\a
_diffrn_radiation_wavelength 0.71073
_diffrn_reflns_av_R_equivalents 0.0708
_diffrn_reflns_av_unetI/netI 0.0482
_diffrn_reflns_Laue_measured_fraction_full 1.000
_diffrn_reflns_Laue_measured_fraction_max 0.997
_diffrn_reflns_limit_h_max 17
_diffrn_reflns_limit_h_min -18
_diffrn_reflns_limit_k_max 26
_diffrn_reflns_limit_k_min -26
_diffrn_reflns_limit_l_max 26
_diffrn_reflns_limit_l_min -28
_diffrn_reflns_number 107722
_diffrn_reflns_point_group_measured_fraction_full 1.000
_diffrn_reflns_point_group_measured_fraction_max 0.997
_diffrn_reflns_theta_full 25.242
_diffrn_reflns_theta_max 35.769
_diffrn_reflns_theta_min 1.720
_diffrn_standards_number 0
_exptl_absorpt_coefficient_mu 0.542
_exptl_absorpt_correction_T_max 0.7470
_exptl_absorpt_correction_T_min 0.6375
_exptl_absorpt_correction_type multi-scan
_exptl_absorpt_process_details
;
SADABS-2014/5 (Bruker,2014/5) was used for absorption correction.
wR2(int) was 0.0988 before and 0.0726 after correction.
The Ratio of minimum to maximum transmission is 0.8534.
The \l/2 correction factor is 0.00150.
;
_exptl_crystal_colour yellow
_exptl_crystal_density_diffrn 1.328
_exptl_crystal_description block
_exptl_crystal_F_000 1328
_exptl_crystal_size_max 0.321
_exptl_crystal_size_mid 0.231
_exptl_crystal_size_min 0.178
_refine_diff_density_max 1.595
_refine_diff_density_min -0.867
_refine_diff_density_rms 0.097
_refine_ls_extinction_method none
_refine_ls_goodness_of_fit_ref 1.025
_refine_ls_hydrogen_treatment mixed
_refine_ls_matrix_type full
_refine_ls_number_parameters 353
_refine_ls_number_reflns 14695
_refine_ls_number_restraints 2
_refine_ls_restrained_S_all 1.026
_refine_ls_R_factor_all 0.0617
_refine_ls_R_factor_gt 0.0408
_refine_ls_shift/su_max 0.003
_refine_ls_shift/su_mean 0.000
_refine_ls_structure_factor_coef Fsqd
_refine_ls_weighting_details
;
 w=1/[\s^2^(Fo^2^)+(0.0417P)^2^+2.5883P]
 where P=(Fo^2^+2Fc^2^)/3
;
_refine_ls_weighting_scheme calc
_refine_ls_wR_factor_gt 0.0970
_refine_ls_wR_factor_ref 0.1073
_reflns_Friedel_coverage 0.000
_reflns_number_gt 11218
_reflns_number_total 14695
_reflns_threshold_expression 'I > 2\s(I)'
_cod_data_source_file ja7b03053_si_002.cif
_cod_data_source_block tBuBnMoH
_cod_depositor_comments 'Adding full bibliography for 4126047--4126059.cif.'
_cod_database_code 4126051
_shelxl_version_number 2013-2
_shelx_space_group_comment
;
The symmetry employed for this shelxl refinement is uniquely defined
by the following loop, which should always be used as a source of
symmetry information in preference to the above space-group names.
They are only intended as comments.
;
_shelx_estimated_absorpt_t_max 0.910
_shelx_estimated_absorpt_t_min 0.845
_olex2_refinement_description
;
1. Fixed Uiso
 At 1.2 times of:
  All C(H) groups, All C(H,H) groups
 At 1.5 times of:
  All C(H,H,H) groups
2. Restrained distances
 Mo1-H1
 1.581 with sigma of 0.02
 C1-H1
 2.014 with sigma of 0.02
3.a Secondary CH2 refined with riding coordinates:
 C2(H2A,H2B), C3(H3A,H3B), C5(H5A,H5B), C4(H4A,H4B), C13(H13A,H13B), C6(H6A,H6B)
3.b Aromatic/amide H refined with riding coordinates:
 C10(H10), C15(H15), C9(H9), C19(H19), C29(H29), C16(H16), C32(H32), C17(H17),
 C12(H12), C8(H8), C18(H18), C31(H31), C28(H28), C11(H11), C30(H30)
3.c Idealised Me refined as rotating group:
 C21(H21A,H21B,H21C), C25(H25A,H25B,H25C), C26(H26A,H26B,H26C), C22(H22A,H22B,
 H22C), C27(H27A,H27B,H27C), C23(H23A,H23B,H23C)
;
_olex2_submission_special_instructions 'No special instructions were received'

loop_
_space_group_symop_operation_xyz
'x, y, z'
'-x+1/2, y+1/2, -z+1/2'
'-x, -y, -z'
'x-1/2, -y-1/2, z-1/2'

loop_
_atom_site_label
_atom_site_type_symbol
_atom_site_fract_x
_atom_site_fract_y
_atom_site_fract_z
_atom_site_U_iso_or_equiv
_atom_site_adp_type
_atom_site_occupancy
_atom_site_site_symmetry_order
_atom_site_calc_flag
_atom_site_refinement_flags_posn
Mo1 Mo 0.23963(2) 0.74155(2) 0.73719(2) 0.01642(4) Uani 1 1 d D
P1 P 0.18686(4) 0.75352(2) 0.86681(2) 0.01503(7) Uani 1 1 d .
P2 P 0.40616(4) 0.80920(2) 0.81474(2) 0.01361(7) Uani 1 1 d .
N1 N 0.30321(12) 0.89430(8) 0.92492(8) 0.0158(2) Uani 1 1 d .
N2 N 0.40774(12) 0.68298(8) 0.92287(8) 0.0159(2) Uani 1 1 d .
C14 C 0.25035(15) 0.95780(9) 1.04348(9) 0.0184(3) Uani 1 1 d .
C2 C 0.18333(14) 0.86013(9) 0.90094(9) 0.0176(3) Uani 1 1 d .
H2A H 0.1396 0.8939 0.8583 0.021 Uiso 1 1 calc R
H2B H 0.1386 0.8625 0.9457 0.021 Uiso 1 1 calc R
C3 C 0.36828(15) 0.90636(9) 0.85922(9) 0.0177(3) Uani 1 1 d .
H3A H 0.4433 0.9368 0.8776 0.021 Uiso 1 1 calc R
H3B H 0.3186 0.9398 0.8188 0.021 Uiso 1 1 calc R
C24 C 0.54101(16) 0.84265(10) 0.77070(10) 0.0227(3) Uani 1 1 d .
C7 C 0.58317(15) 0.59195(10) 0.96550(9) 0.0194(3) Uani 1 1 d .
C5 C 0.29432(14) 0.70741(9) 0.94718(9) 0.0177(3) Uani 1 1 d .
H5A H 0.3114 0.7471 0.9905 0.021 Uiso 1 1 calc R
H5B H 0.2566 0.6590 0.9673 0.021 Uiso 1 1 calc R
C10 C 0.77670(17) 0.49886(11) 0.93429(11) 0.0263(3) Uani 1 1 d .
H10 H 0.8424 0.4667 0.9239 0.032 Uiso 1 1 calc R
C15 C 0.31281(16) 0.90474(11) 1.09789(10) 0.0223(3) Uani 1 1 d .
H15 H 0.3815 0.8769 1.0859 0.027 Uiso 1 1 calc R
C21 C 0.02773(18) 0.62426(11) 0.86957(13) 0.0296(4) Uani 1 1 d .
H21A H 0.0319 0.6178 0.8138 0.044 Uiso 1 1 calc GR
H21B H -0.0495 0.6036 0.8804 0.044 Uiso 1 1 calc GR
H21C H 0.0933 0.5937 0.9005 0.044 Uiso 1 1 calc GR
C9 C 0.66836(18) 0.49489(11) 0.88498(10) 0.0251(3) Uani 1 1 d .
H9 H 0.6597 0.4606 0.8402 0.030 Uiso 1 1 calc R
C4 C 0.47878(14) 0.75218(9) 0.90261(9) 0.0167(3) Uani 1 1 d .
H4A H 0.5580 0.7321 0.8931 0.020 Uiso 1 1 calc R
H4B H 0.4928 0.7900 0.9477 0.020 Uiso 1 1 calc R
C19 C 0.14902(16) 0.99732(11) 1.06186(11) 0.0246(3) Uani 1 1 d .
H19 H 0.1054 1.0336 1.0251 0.030 Uiso 1 1 calc R
C29 C 0.24311(15) 0.59752(10) 0.73894(10) 0.0217(3) Uani 1 1 d .
H29 H 0.2421 0.5679 0.7860 0.026 Uiso 1 1 calc R
C20 C 0.03949(16) 0.71477(11) 0.89146(12) 0.0256(3) Uani 1 1 d .
C13 C 0.29365(16) 0.97164(9) 0.96659(9) 0.0197(3) Uani 1 1 d .
H13A H 0.2371 1.0083 0.9336 0.024 Uiso 1 1 calc R
H13B H 0.3732 0.9986 0.9761 0.024 Uiso 1 1 calc R
C6 C 0.47669(16) 0.63594(11) 0.98702(10) 0.0231(3) Uani 1 1 d .
H6A H 0.4225 0.5956 1.0058 0.028 Uiso 1 1 calc R
H6B H 0.5047 0.6734 1.0309 0.028 Uiso 1 1 calc R
C16 C 0.27546(18) 0.89213(12) 1.16968(11) 0.0280(4) Uani 1 1 d .
H16 H 0.3189 0.8561 1.2068 0.034 Uiso 1 1 calc R
C32 C 0.30945(18) 0.66545(11) 0.63854(11) 0.0270(4) Uani 1 1 d .
H32 H 0.3609 0.6893 0.6064 0.032 Uiso 1 1 calc R
C17 C 0.17469(19) 0.93219(12) 1.18722(12) 0.0298(4) Uani 1 1 d .
H17 H 0.1494 0.9238 1.2364 0.036 Uiso 1 1 calc R
C12 C 0.69407(17) 0.59616(11) 1.01468(11) 0.0257(3) Uani 1 1 d .
H12 H 0.7034 0.6311 1.0590 0.031 Uiso 1 1 calc R
C8 C 0.57123(17) 0.54118(11) 0.90070(10) 0.0228(3) Uani 1 1 d .
H8 H 0.4964 0.5379 0.8668 0.027 Uiso 1 1 calc R
C18 C 0.11135(18) 0.98417(12) 1.13335(13) 0.0301(4) Uani 1 1 d .
H18 H 0.0418 1.0110 1.1452 0.036 Uiso 1 1 calc R
O1 O 0.05466(18) 0.88103(11) 0.70071(10) 0.0500(5) Uani 1 1 d .
C25 C 0.5854(2) 0.77061(13) 0.72737(13) 0.0331(4) Uani 1 1 d .
H25A H 0.6073 0.7257 0.7641 0.050 Uiso 1 1 calc GR
H25B H 0.6558 0.7871 0.7045 0.050 Uiso 1 1 calc GR
H25C H 0.5215 0.7528 0.6857 0.050 Uiso 1 1 calc GR
C31 C 0.18191(18) 0.66657(12) 0.62416(11) 0.0284(4) Uani 1 1 d .
H31 H 0.1332 0.6912 0.5806 0.034 Uiso 1 1 calc R
C28 C 0.34640(16) 0.62246(10) 0.70927(11) 0.0226(3) Uani 1 1 d .
H28 H 0.4271 0.6122 0.7326 0.027 Uiso 1 1 calc R
C11 C 0.79037(17) 0.54985(13) 0.99943(12) 0.0293(4) Uani 1 1 d .
H11 H 0.8654 0.5528 1.0332 0.035 Uiso 1 1 calc R
C26 C 0.64481(18) 0.87202(12) 0.83281(13) 0.0313(4) Uani 1 1 d .
H26A H 0.6191 0.9199 0.8596 0.047 Uiso 1 1 calc GR
H26B H 0.7138 0.8864 0.8075 0.047 Uiso 1 1 calc GR
H26C H 0.6678 0.8285 0.8710 0.047 Uiso 1 1 calc GR
C30 C 0.13982(16) 0.62435(11) 0.68635(11) 0.0253(3) Uani 1 1 d .
H30 H 0.0583 0.6156 0.6919 0.030 Uiso 1 1 calc R
C22 C 0.0296(2) 0.72366(15) 0.97846(15) 0.0394(5) Uani 1 1 d .
H22A H 0.0956 0.6940 1.0100 0.059 Uiso 1 1 calc GR
H22B H -0.0473 0.7012 0.9880 0.059 Uiso 1 1 calc GR
H22C H 0.0342 0.7814 0.9929 0.059 Uiso 1 1 calc GR
C1 C 0.1264(2) 0.82873(13) 0.71600(11) 0.0327(4) Uani 1 1 d D
C27 C 0.5046(2) 0.91287(15) 0.71361(15) 0.0432(6) Uani 1 1 d .
H27A H 0.4375 0.8956 0.6739 0.065 Uiso 1 1 calc GR
H27B H 0.5730 0.9281 0.6881 0.065 Uiso 1 1 calc GR
H27C H 0.4801 0.9598 0.7423 0.065 Uiso 1 1 calc GR
C23 C -0.06231(18) 0.76187(13) 0.84190(18) 0.0402(6) Uani 1 1 d .
H23A H -0.0596 0.8190 0.8585 0.060 Uiso 1 1 calc GR
H23B H -0.1396 0.7381 0.8488 0.060 Uiso 1 1 calc GR
H23C H -0.0529 0.7587 0.7866 0.060 Uiso 1 1 calc GR
H1 H 0.2872(19) 0.8161(14) 0.6876(17) 0.069(10) Uiso 1 1 d D

loop_
_atom_site_aniso_label
_atom_site_aniso_U_11
_atom_site_aniso_U_22
_atom_site_aniso_U_33
_atom_site_aniso_U_23
_atom_site_aniso_U_13
_atom_site_aniso_U_12
Mo1 0.02029(7) 0.01310(6) 0.01372(6) -0.00249(4) -0.00391(4) 0.00308(4)
P1 0.01421(16) 0.01166(16) 0.01858(17) -0.00271(12) 0.00057(13) -0.00042(12)
P2 0.01812(17) 0.00989(15) 0.01239(15) 0.00135(11) 0.00106(12) -0.00081(12)
N1 0.0196(6) 0.0114(5) 0.0163(5) -0.0024(4) 0.0021(4) -0.0017(4)
N2 0.0167(6) 0.0133(5) 0.0174(6) 0.0058(4) 0.0015(4) 0.0003(4)
C14 0.0200(7) 0.0155(6) 0.0193(7) -0.0059(5) 0.0015(5) -0.0029(5)
C2 0.0173(7) 0.0136(6) 0.0207(7) -0.0036(5) -0.0005(5) 0.0011(5)
C3 0.0249(7) 0.0103(6) 0.0178(6) 0.0002(5) 0.0034(5) -0.0011(5)
C24 0.0272(8) 0.0177(7) 0.0252(8) 0.0007(6) 0.0107(6) -0.0044(6)
C7 0.0231(7) 0.0157(6) 0.0192(7) 0.0069(5) 0.0028(6) 0.0017(5)
C5 0.0197(7) 0.0154(6) 0.0185(6) 0.0035(5) 0.0044(5) 0.0001(5)
C10 0.0258(9) 0.0257(8) 0.0303(9) 0.0049(7) 0.0132(7) 0.0032(7)
C15 0.0211(7) 0.0259(8) 0.0194(7) -0.0030(6) 0.0014(6) 0.0015(6)
C21 0.0255(9) 0.0206(8) 0.0447(11) -0.0082(7) 0.0119(8) -0.0089(6)
C9 0.0350(9) 0.0212(8) 0.0204(7) 0.0023(6) 0.0087(7) 0.0004(7)
C4 0.0162(6) 0.0141(6) 0.0182(6) 0.0034(5) -0.0017(5) -0.0022(5)
C19 0.0206(8) 0.0192(7) 0.0334(9) -0.0055(6) 0.0026(7) 0.0004(6)
C29 0.0225(8) 0.0146(6) 0.0269(8) -0.0041(6) 0.0003(6) 0.0001(6)
C20 0.0172(7) 0.0201(7) 0.0404(10) -0.0080(7) 0.0078(7) -0.0035(6)
C13 0.0275(8) 0.0115(6) 0.0198(7) -0.0038(5) 0.0028(6) -0.0014(5)
C6 0.0282(8) 0.0220(7) 0.0186(7) 0.0083(6) 0.0025(6) 0.0070(6)
C16 0.0312(9) 0.0314(9) 0.0204(8) 0.0006(7) 0.0016(7) -0.0018(7)
C32 0.0345(10) 0.0244(8) 0.0228(8) -0.0084(6) 0.0062(7) -0.0014(7)
C17 0.0349(10) 0.0288(9) 0.0288(9) -0.0096(7) 0.0145(8) -0.0113(8)
C12 0.0272(9) 0.0243(8) 0.0242(8) -0.0009(6) 0.0000(6) -0.0002(6)
C8 0.0263(8) 0.0213(7) 0.0204(7) 0.0066(6) 0.0021(6) 0.0001(6)
C18 0.0262(9) 0.0244(8) 0.0431(11) -0.0102(8) 0.0154(8) -0.0044(7)
O1 0.0593(11) 0.0464(10) 0.0394(9) 0.0024(7) -0.0073(8) 0.0283(9)
C25 0.0317(10) 0.0324(10) 0.0398(11) -0.0129(8) 0.0195(8) -0.0087(8)
C31 0.0356(10) 0.0254(8) 0.0203(7) -0.0097(6) -0.0077(7) 0.0039(7)
C28 0.0225(8) 0.0181(7) 0.0267(8) -0.0068(6) 0.0018(6) 0.0023(6)
C11 0.0226(8) 0.0332(10) 0.0312(9) 0.0015(7) 0.0018(7) 0.0007(7)
C26 0.0263(9) 0.0267(9) 0.0428(11) -0.0080(8) 0.0112(8) -0.0122(7)
C30 0.0218(8) 0.0220(8) 0.0297(8) -0.0106(6) -0.0036(6) -0.0005(6)
C22 0.0391(12) 0.0387(11) 0.0470(13) -0.0151(10) 0.0270(10) -0.0148(9)
C1 0.0419(11) 0.0297(9) 0.0226(8) -0.0022(7) -0.0071(8) 0.0117(8)
C27 0.0507(14) 0.0405(12) 0.0428(12) 0.0224(10) 0.0212(11) -0.0010(10)
C23 0.0169(8) 0.0298(10) 0.0717(17) -0.0088(10) -0.0001(9) -0.0001(7)

loop_
_atom_type_symbol
_atom_type_description
_atom_type_scat_dispersion_real
_atom_type_scat_dispersion_imag
_atom_type_scat_source
C C 0.0033 0.0016 'International Tables Vol C Tables 4.2.6.8 and 6.1.1.4'
H H 0.0000 0.0000 'International Tables Vol C Tables 4.2.6.8 and 6.1.1.4'
Mo Mo -1.6832 0.6857 'International Tables Vol C Tables 4.2.6.8 and 6.1.1.4'
N N 0.0061 0.0033 'International Tables Vol C Tables 4.2.6.8 and 6.1.1.4'
O O 0.0106 0.0060 'International Tables Vol C Tables 4.2.6.8 and 6.1.1.4'
P P 0.1023 0.0942 'International Tables Vol C Tables 4.2.6.8 and 6.1.1.4'

loop_
_geom_angle_atom_site_label_1
_geom_angle_atom_site_label_2
_geom_angle_atom_site_label_3
_geom_angle
P1 Mo1 H1 125.1(11)
P2 Mo1 P1 74.287(14)
P2 Mo1 H1 69.8(11)
C29 Mo1 P1 94.33(5)
C29 Mo1 P2 116.46(4)
C29 Mo1 C28 34.43(6)
C29 Mo1 H1 138.6(9)
C32 Mo1 P1 151.31(5)
C32 Mo1 P2 109.26(5)
C32 Mo1 C29 58.05(7)
C32 Mo1 C28 34.82(7)
C32 Mo1 H1 80.9(10)
C31 Mo1 P1 138.54(6)
C31 Mo1 P2 143.96(6)
C31 Mo1 C29 58.75(7)
C31 Mo1 C32 35.43(7)
C31 Mo1 C28 58.43(6)
C31 Mo1 C30 35.68(7)
C31 Mo1 H1 91.5(12)
C28 Mo1 P1 117.43(5)
C28 Mo1 P2 96.74(4)
C28 Mo1 H1 106.8(8)
C30 Mo1 P1 104.03(5)
C30 Mo1 P2 151.82(5)
C30 Mo1 C29 35.43(6)
C30 Mo1 C32 58.92(7)
C30 Mo1 C28 58.37(6)
C30 Mo1 H1 126.8(12)
C1 Mo1 P1 82.09(6)
C1 Mo1 P2 101.54(7)
C1 Mo1 C29 139.40(8)
C1 Mo1 C32 123.25(8)
C1 Mo1 C31 98.39(8)
C1 Mo1 C28 156.45(7)
C1 Mo1 C30 106.12(8)
C1 Mo1 H1 66.6(7)
C2 P1 Mo1 113.21(6)
C2 P1 C5 101.03(7)
C2 P1 C20 100.51(8)
C5 P1 Mo1 115.79(5)
C5 P1 C20 100.74(8)
C20 P1 Mo1 122.42(6)
C3 P2 Mo1 114.83(6)
C3 P2 C24 99.83(7)
C3 P2 C4 101.21(7)
C24 P2 Mo1 121.18(6)
C4 P2 Mo1 115.34(5)
C4 P2 C24 101.42(8)
C2 N1 C13 109.51(13)
C3 N1 C2 112.74(12)
C3 N1 C13 110.42(12)
C5 N2 C4 113.08(12)
C5 N2 C6 107.97(12)
C4 N2 C6 110.16(13)
C15 C14 C19 118.88(16)
C15 C14 C13 119.55(15)
C19 C14 C13 121.57(16)
P1 C2 H2A 109.0
P1 C2 H2B 109.0
N1 C2 P1 112.85(10)
N1 C2 H2A 109.0
N1 C2 H2B 109.0
H2A C2 H2B 107.8
P2 C3 H3A 109.1
P2 C3 H3B 109.1
N1 C3 P2 112.60(10)
N1 C3 H3A 109.1
N1 C3 H3B 109.1
H3A C3 H3B 107.8
C25 C24 P2 108.69(12)
C25 C24 C26 108.32(16)
C25 C24 C27 109.97(17)
C26 C24 P2 112.46(12)
C27 C24 P2 109.20(14)
C27 C24 C26 108.17(17)
C12 C7 C6 119.97(16)
C8 C7 C6 120.79(16)
C8 C7 C12 119.01(16)
P1 C5 H5A 109.0
P1 C5 H5B 109.0
N2 C5 P1 113.12(10)
N2 C5 H5A 109.0
N2 C5 H5B 109.0
H5A C5 H5B 107.8
C9 C10 H10 119.9
C9 C10 C11 120.26(17)
C11 C10 H10 119.9
C14 C15 H15 119.8
C16 C15 C14 120.44(17)
C16 C15 H15 119.8
H21A C21 H21B 109.5
H21A C21 H21C 109.5
H21B C21 H21C 109.5
C20 C21 H21A 109.5
C20 C21 H21B 109.5
C20 C21 H21C 109.5
C10 C9 H9 120.0
C10 C9 C8 120.03(17)
C8 C9 H9 120.0
P2 C4 H4A 108.9
P2 C4 H4B 108.9
N2 C4 P2 113.53(10)
N2 C4 H4A 108.9
N2 C4 H4B 108.9
H4A C4 H4B 107.7
C14 C19 H19 119.7
C18 C19 C14 120.58(18)
C18 C19 H19 119.7
Mo1 C29 H29 121.4
C28 C29 Mo1 73.57(10)
C28 C29 H29 125.8
C28 C29 C30 108.43(16)
C30 C29 Mo1 70.94(10)
C30 C29 H29 125.8
C21 C20 P1 108.36(12)
C21 C20 C22 108.53(17)
C22 C20 P1 113.12(13)
C23 C20 P1 108.15(15)
C23 C20 C21 108.87(16)
C23 C20 C22 109.73(18)
N1 C13 C14 111.20(13)
N1 C13 H13A 109.4
N1 C13 H13B 109.4
C14 C13 H13A 109.4
C14 C13 H13B 109.4
H13A C13 H13B 108.0
N2 C6 C7 114.49(13)
N2 C6 H6A 108.6
N2 C6 H6B 108.6
C7 C6 H6A 108.6
C7 C6 H6B 108.6
H6A C6 H6B 107.6
C15 C16 H16 120.0
C17 C16 C15 119.98(18)
C17 C16 H16 120.0
Mo1 C32 H32 120.8
C31 C32 Mo1 70.98(10)
C31 C32 H32 126.0
C28 C32 Mo1 73.97(10)
C28 C32 H32 126.0
C28 C32 C31 108.00(17)
C16 C17 H17 120.0
C18 C17 C16 120.03(18)
C18 C17 H17 120.0
C7 C12 H12 119.7
C11 C12 C7 120.62(17)
C11 C12 H12 119.7
C7 C8 C9 120.44(17)
C7 C8 H8 119.8
C9 C8 H8 119.8
C19 C18 H18 120.0
C17 C18 C19 120.08(18)
C17 C18 H18 120.0
C24 C25 H25A 109.5
C24 C25 H25B 109.5
C24 C25 H25C 109.5
H25A C25 H25B 109.5
H25A C25 H25C 109.5
H25B C25 H25C 109.5
Mo1 C31 H31 119.6
C32 C31 Mo1 73.59(10)
C32 C31 H31 126.0
C32 C31 C30 108.10(16)
C30 C31 Mo1 72.72(10)
C30 C31 H31 126.0
Mo1 C28 H28 122.6
C29 C28 Mo1 72.00(10)
C29 C28 C32 108.25(16)
C29 C28 H28 125.9
C32 C28 Mo1 71.21(10)
C32 C28 H28 125.9
C10 C11 H11 120.2
C12 C11 C10 119.64(18)
C12 C11 H11 120.2
C24 C26 H26A 109.5
C24 C26 H26B 109.5
C24 C26 H26C 109.5
H26A C26 H26B 109.5
H26A C26 H26C 109.5
H26B C26 H26C 109.5
Mo1 C30 H30 120.2
C29 C30 Mo1 73.62(9)
C29 C30 H30 126.4
C31 C30 Mo1 71.60(10)
C31 C30 C29 107.22(16)
C31 C30 H30 126.4
C20 C22 H22A 109.5
C20 C22 H22B 109.5
C20 C22 H22C 109.5
H22A C22 H22B 109.5
H22A C22 H22C 109.5
H22B C22 H22C 109.5
O1 C1 Mo1 177.70(18)
C24 C27 H27A 109.5
C24 C27 H27B 109.5
C24 C27 H27C 109.5
H27A C27 H27B 109.5
H27A C27 H27C 109.5
H27B C27 H27C 109.5
C20 C23 H23A 109.5
C20 C23 H23B 109.5
C20 C23 H23C 109.5
H23A C23 H23B 109.5
H23A C23 H23C 109.5
H23B C23 H23C 109.5

loop_
_geom_bond_atom_site_label_1
_geom_bond_atom_site_label_2
_geom_bond_distance
Mo1 P1 2.4181(5)
Mo1 P2 2.4008(4)
Mo1 C29 2.3655(17)
Mo1 C32 2.3499(18)
Mo1 C31 2.3159(17)
Mo1 C28 2.3857(17)
Mo1 C30 2.3305(17)
Mo1 C1 1.915(2)
Mo1 H1 1.634(17)
P1 C2 1.8500(15)
P1 C5 1.8556(16)
P1 C20 1.8903(18)
P2 C3 1.8506(15)
P2 C24 1.8873(17)
P2 C4 1.8617(15)
N1 C2 1.462(2)
N1 C3 1.461(2)
N1 C13 1.4729(19)
N2 C5 1.464(2)
N2 C4 1.4644(19)
N2 C6 1.470(2)
C14 C15 1.390(2)
C14 C19 1.394(2)
C14 C13 1.506(2)
C2 H2A 0.9900
C2 H2B 0.9900
C3 H3A 0.9900
C3 H3B 0.9900
C24 C25 1.527(3)
C24 C26 1.536(3)
C24 C27 1.532(3)
C7 C6 1.498(2)
C7 C12 1.399(2)
C7 C8 1.387(2)
C5 H5A 0.9900
C5 H5B 0.9900
C10 H10 0.9500
C10 C9 1.377(3)
C10 C11 1.393(3)
C15 H15 0.9500
C15 C16 1.389(2)
C21 H21A 0.9800
C21 H21B 0.9800
C21 H21C 0.9800
C21 C20 1.534(3)
C9 H9 0.9500
C9 C8 1.395(3)
C4 H4A 0.9900
C4 H4B 0.9900
C19 H19 0.9500
C19 C18 1.387(3)
C29 H29 0.9500
C29 C28 1.406(3)
C29 C30 1.429(2)
C20 C22 1.534(3)
C20 C23 1.530(3)
C13 H13A 0.9900
C13 H13B 0.9900
C6 H6A 0.9900
C6 H6B 0.9900
C16 H16 0.9500
C16 C17 1.387(3)
C32 H32 0.9500
C32 C31 1.420(3)
C32 C28 1.417(3)
C17 H17 0.9500
C17 C18 1.377(3)
C12 H12 0.9500
C12 C11 1.385(3)
C8 H8 0.9500
C18 H18 0.9500
O1 C1 1.181(2)
C25 H25A 0.9800
C25 H25B 0.9800
C25 H25C 0.9800
C31 H31 0.9500
C31 C30 1.424(3)
C28 H28 0.9500
C11 H11 0.9500
C26 H26A 0.9800
C26 H26B 0.9800
C26 H26C 0.9800
C30 H30 0.9500
C22 H22A 0.9800
C22 H22B 0.9800
C22 H22C 0.9800
C27 H27A 0.9800
C27 H27B 0.9800
C27 H27C 0.9800
C23 H23A 0.9800
C23 H23B 0.9800
C23 H23C 0.9800

loop_
_geom_torsion_atom_site_label_1
_geom_torsion_atom_site_label_2
_geom_torsion_atom_site_label_3
_geom_torsion_atom_site_label_4
_geom_torsion
Mo1 P1 C2 N1 -75.61(11)
Mo1 P1 C5 N2 10.57(13)
Mo1 P1 C20 C21 55.61(16)
Mo1 P1 C20 C22 175.99(13)
Mo1 P1 C20 C23 -62.26(15)
Mo1 P2 C3 N1 73.82(12)
Mo1 P2 C24 C25 -50.91(16)
Mo1 P2 C24 C26 -170.85(11)
Mo1 P2 C24 C27 69.06(15)
Mo1 P2 C4 N2 -13.69(13)
Mo1 C29 C28 C32 -62.37(12)
Mo1 C29 C30 C31 64.18(12)
Mo1 C32 C31 C30 -65.03(12)
Mo1 C32 C28 C29 62.88(12)
Mo1 C31 C30 C29 -65.53(12)
C14 C15 C16 C17 0.5(3)
C14 C19 C18 C17 0.5(3)
C2 P1 C5 N2 -112.11(12)
C2 P1 C20 C21 -178.05(14)
C2 P1 C20 C22 -57.67(16)
C2 P1 C20 C23 64.08(15)
C2 N1 C3 P2 -66.92(15)
C2 N1 C13 C14 67.07(17)
C3 P2 C24 C25 -178.00(14)
C3 P2 C24 C26 62.07(14)
C3 P2 C24 C27 -58.02(16)
C3 P2 C4 N2 110.89(12)
C3 N1 C2 P1 68.67(14)
C3 N1 C13 C14 -168.21(13)
C24 P2 C3 N1 -154.95(12)
C24 P2 C4 N2 -146.54(12)
C7 C12 C11 C10 0.3(3)
C5 P1 C2 N1 48.84(13)
C5 P1 C20 C21 -74.56(15)
C5 P1 C20 C22 45.81(16)
C5 P1 C20 C23 167.56(14)
C5 N2 C4 P2 -65.42(15)
C5 N2 C6 C7 167.97(14)
C10 C9 C8 C7 0.6(3)
C15 C14 C19 C18 0.2(2)
C15 C14 C13 N1 55.8(2)
C15 C16 C17 C18 0.3(3)
C9 C10 C11 C12 0.5(3)
C4 P2 C3 N1 -51.11(13)
C4 P2 C24 C25 78.33(15)
C4 P2 C24 C26 -41.60(14)
C4 P2 C24 C27 -161.69(15)
C4 N2 C5 P1 66.81(15)
C4 N2 C6 C7 -68.10(18)
C19 C14 C15 C16 -0.7(3)
C19 C14 C13 N1 -124.51(16)
C20 P1 C2 N1 152.10(12)
C20 P1 C5 N2 144.82(11)
C13 N1 C2 P1 -167.98(11)
C13 N1 C3 P2 170.22(11)
C13 C14 C15 C16 178.95(16)
C13 C14 C19 C18 -179.44(16)
C6 N2 C5 P1 -171.04(11)
C6 N2 C4 P2 173.67(11)
C6 C7 C12 C11 173.94(17)
C6 C7 C8 C9 -174.30(15)
C16 C17 C18 C19 -0.8(3)
C32 C31 C30 Mo1 65.61(12)
C32 C31 C30 C29 0.08(19)
C12 C7 C6 N2 133.41(17)
C12 C7 C8 C9 0.2(2)
C8 C7 C6 N2 -52.2(2)
C8 C7 C12 C11 -0.6(3)
C31 C32 C28 Mo1 -63.26(12)
C31 C32 C28 C29 -0.39(19)
C28 C29 C30 Mo1 -64.50(12)
C28 C29 C30 C31 -0.32(19)
C28 C32 C31 Mo1 65.22(12)
C28 C32 C31 C30 0.2(2)
C11 C10 C9 C8 -0.9(3)
C30 C29 C28 Mo1 62.80(11)
C30 C29 C28 C32 0.44(19)
